data_2228165
loop_
_publ_author_name
'Xia, Song'
'Shi, Ya-Bin'
'He, Fei-Fei'
'Wang, Hai-Bo'

_publ_section_title
;
 2,2,2-Trifluoroethyl 4-methylbenzenesulfonate
;
_journal_coeditor_code ZL2306
_journal_issue 11
_journal_name_full 'Acta Crystallographica Section E'
_journal_page_first o2779
_journal_paper_doi 10.1107/S1600536810038894
_journal_volume 66
_journal_year 2010
_chemical_formula_iupac 'C9 H9 F3 O3 S'
_chemical_formula_moiety 'C9 H9 F3 O3 S'
_chemical_formula_sum 'C9 H9 F3 O3 S'
_chemical_formula_weight 254.22
_chemical_melting_point 312
_chemical_name_systematic
;
2,2,2-Trifluoroethyl 4-methylbenzenesulfonate
;
_space_group_IT_number 14
_symmetry_cell_setting monoclinic
_symmetry_space_group_name_Hall '-P 2ybc'
_symmetry_space_group_name_H-M 'P 1 21/c 1'
_atom_sites_solution_hydrogens geom
_atom_sites_solution_primary direct
_atom_sites_solution_secondary difmap
_audit_creation_method SHELXL-97
_cell_angle_alpha 90.00
_cell_angle_beta 94.54(3)
_cell_angle_gamma 90.00
_cell_formula_units_Z 4
_cell_length_a 8.3760(17)
_cell_length_b 11.827(2)
_cell_length_c 11.145(2)
_cell_measurement_reflns_used 25
_cell_measurement_temperature 293(2)
_cell_measurement_theta_max 13
_cell_measurement_theta_min 9
_cell_volume 1100.6(4)
_computing_cell_refinement 'CAD4 EXPRESS (Enraf--Nonius, 1989)'
_computing_data_collection 'CAD4 EXPRESS (Enraf--Nonius, 1989)'
_computing_data_reduction 'XCAD4 (Harms & Wocadlo, 1995)'
_computing_molecular_graphics 'SHELXTL (Sheldrick, 2008)'
_computing_publication_material 'PLATON (Spek, 2009)'
_computing_structure_refinement 'SHELXL97 (Sheldrick, 2008)'
_computing_structure_solution 'SHELXS97 (Sheldrick, 2008)'
_diffrn_ambient_temperature 293(2)
_diffrn_measured_fraction_theta_full 0.999
_diffrn_measured_fraction_theta_max 0.999
_diffrn_measurement_device_type 'Enraf--Nonius CAD-4'
_diffrn_measurement_method \w/2\q
_diffrn_radiation_monochromator graphite
_diffrn_radiation_source 'fine-focus sealed tube'
_diffrn_radiation_type MoK\a
_diffrn_radiation_wavelength 0.71073
_diffrn_reflns_av_R_equivalents 0.0124
_diffrn_reflns_av_sigmaI/netI 0.0318
_diffrn_reflns_limit_h_max 10
_diffrn_reflns_limit_h_min 0
_diffrn_reflns_limit_k_max 14
_diffrn_reflns_limit_k_min 0
_diffrn_reflns_limit_l_max 13
_diffrn_reflns_limit_l_min -13
_diffrn_reflns_number 2149
_diffrn_reflns_theta_full 25.28
_diffrn_reflns_theta_max 25.28
_diffrn_reflns_theta_min 2.44
_diffrn_standards_decay_% 1
_diffrn_standards_interval_count 200
_diffrn_standards_interval_time 120
_diffrn_standards_number 3
_exptl_absorpt_coefficient_mu 0.325
_exptl_absorpt_correction_T_max 0.9683
_exptl_absorpt_correction_T_min 0.9089
_exptl_absorpt_correction_type psi-scan
_exptl_absorpt_process_details '(North <i>et al.</i>, 1968)'
_exptl_crystal_colour colourless
_exptl_crystal_density_diffrn 1.534
_exptl_crystal_density_method 'not measured'
_exptl_crystal_description needle
_exptl_crystal_F_000 520
_exptl_crystal_size_max 0.30
_exptl_crystal_size_mid 0.10
_exptl_crystal_size_min 0.10
_refine_diff_density_max 0.211
_refine_diff_density_min -0.291
_refine_ls_extinction_method none
_refine_ls_goodness_of_fit_ref 1.002
_refine_ls_hydrogen_treatment constr
_refine_ls_matrix_type full
_refine_ls_number_parameters 146
_refine_ls_number_reflns 2005
_refine_ls_number_restraints 0
_refine_ls_restrained_S_all 1.002
_refine_ls_R_factor_all 0.0852
_refine_ls_R_factor_gt 0.0569
_refine_ls_shift/su_max 0.000
_refine_ls_shift/su_mean 0.000
_refine_ls_structure_factor_coef Fsqd
_refine_ls_weighting_details 'calc w=1/[\s^2^(Fo^2^)+(0.1000P)^2^+0.3500P] where P=(Fo^2^+2Fc^2^)/3'
_refine_ls_weighting_scheme calc
_refine_ls_wR_factor_gt 0.1560
_refine_ls_wR_factor_ref 0.1719
_reflns_number_gt 1355
_reflns_number_total 2005
_reflns_threshold_expression I>2sigma(I)
_cod_data_source_file zl2306.cif
_cod_data_source_block I
_cod_original_sg_symbol_H-M 'P 21/c'
_cod_database_code 2228165
_cod_database_fobs_code 2228165

loop_
_symmetry_equiv_pos_as_xyz
'x, y, z'
'-x, y+1/2, -z+1/2'
'-x, -y, -z'
'x, -y-1/2, z-1/2'

loop_
_atom_site_type_symbol
_atom_site_label
_atom_site_fract_x
_atom_site_fract_y
_atom_site_fract_z
_atom_site_U_iso_or_equiv
_atom_site_adp_type
_atom_site_calc_flag
_atom_site_refinement_flags
_atom_site_occupancy
_atom_site_disorder_assembly
_atom_site_disorder_group
S S 0.22668(10) 0.81228(8) 0.14051(7) 0.0524(3) Uani d . 1 . .
O O1 0.2130(3) 0.8490(2) 0.2610(2) 0.0726(8) Uani d . 1 . .
O O2 0.2305(3) 0.6787(2) 0.15228(18) 0.0564(7) Uani d . 1 . .
O O3 0.3590(3) 0.8450(2) 0.0778(2) 0.0685(8) Uani d . 1 . .
C C1 -0.3915(5) 0.8728(4) -0.1679(4) 0.0878(14) Uani d . 1 . .
H H1B -0.3695 0.8862 -0.2499 0.132 Uiso calc R 1 . .
H H1C -0.4531 0.9345 -0.1399 0.132 Uiso calc R 1 . .
H H1D -0.4509 0.8038 -0.1630 0.132 Uiso calc R 1 . .
C C2 -0.2361(5) 0.8634(3) -0.0908(3) 0.0590(10) Uani d . 1 . .
C C3 -0.0892(5) 0.8731(3) -0.1392(3) 0.0569(9) Uani d . 1 . .
H H3B -0.0870 0.8893 -0.2207 0.068 Uiso calc R 1 . .
C C4 0.0537(4) 0.8594(3) -0.0705(3) 0.0511(8) Uani d . 1 . .
H H4A 0.1509 0.8650 -0.1051 0.061 Uiso calc R 1 . .
C C5 0.0493(4) 0.8369(3) 0.0522(3) 0.0442(8) Uani d . 1 . .
C C6 -0.0958(4) 0.8308(3) 0.1034(3) 0.0517(9) Uani d . 1 . .
H H6A -0.0981 0.8178 0.1856 0.062 Uiso calc R 1 . .
C C7 -0.2343(5) 0.8439(3) 0.0336(3) 0.0623(10) Uani d . 1 . .
H H7A -0.3310 0.8399 0.0690 0.075 Uiso calc R 1 . .
C C8 0.2628(5) 0.6142(3) 0.0482(3) 0.0662(11) Uani d . 1 . .
H H8A 0.3679 0.6333 0.0234 0.079 Uiso calc R 1 . .
H H8B 0.1840 0.6316 -0.0178 0.079 Uiso calc R 1 . .
C C9 0.2565(6) 0.4960(4) 0.0770(4) 0.0717(11) Uani d . 1 . .
F F3 0.1153(4) 0.4632(3) 0.1101(3) 0.1040(9) Uani d . 1 . .
F F2 0.3549(4) 0.4617(2) 0.1673(3) 0.1064(10) Uani d . 1 . .
F F1 0.2812(4) 0.4335(3) -0.0197(3) 0.1119(10) Uani d . 1 . .

loop_
_atom_site_aniso_label
_atom_site_aniso_U_11
_atom_site_aniso_U_22
_atom_site_aniso_U_33
_atom_site_aniso_U_12
_atom_site_aniso_U_13
_atom_site_aniso_U_23
S 0.0482(5) 0.0686(6) 0.0399(5) 0.0007(4) 0.0000(3) -0.0052(4)
O1 0.0794(19) 0.095(2) 0.0415(14) 0.0052(15) -0.0036(12) -0.0168(14)
O2 0.0625(16) 0.0732(17) 0.0339(12) 0.0100(12) 0.0057(10) 0.0013(11)
O3 0.0511(15) 0.0831(19) 0.0722(17) -0.0068(13) 0.0115(13) 0.0018(15)
C1 0.075(3) 0.096(3) 0.087(3) 0.005(3) -0.027(2) 0.007(3)
C2 0.063(2) 0.056(2) 0.055(2) 0.0001(18) -0.0071(18) -0.0006(18)
C3 0.070(2) 0.070(2) 0.0309(17) 0.0066(19) 0.0043(16) 0.0094(16)
C4 0.054(2) 0.061(2) 0.0397(18) 0.0017(16) 0.0090(15) 0.0023(16)
C5 0.0430(18) 0.0482(18) 0.0411(17) 0.0026(14) 0.0024(13) -0.0028(14)
C6 0.051(2) 0.063(2) 0.0421(18) -0.0018(16) 0.0120(15) 0.0010(16)
C7 0.052(2) 0.069(2) 0.066(2) -0.0010(18) 0.0102(18) 0.005(2)
C8 0.079(3) 0.070(3) 0.052(2) 0.007(2) 0.0204(19) -0.0014(19)
C9 0.079(3) 0.068(3) 0.067(3) -0.003(2) -0.005(2) -0.004(2)
F3 0.096(2) 0.110(2) 0.106(2) -0.0209(17) 0.0106(16) 0.0062(17)
F2 0.106(2) 0.094(2) 0.116(2) 0.0091(16) -0.0117(18) 0.0086(17)
F1 0.132(3) 0.096(2) 0.109(2) 0.0005(18) 0.0163(19) -0.0149(17)

loop_
_atom_type_symbol
_atom_type_description
_atom_type_scat_dispersion_real
_atom_type_scat_dispersion_imag
_atom_type_scat_source
C C 0.0033 0.0016 'International Tables Vol C Tables 4.2.6.8 and 6.1.1.4'
H H 0.0000 0.0000 'International Tables Vol C Tables 4.2.6.8 and 6.1.1.4'
O O 0.0106 0.0060 'International Tables Vol C Tables 4.2.6.8 and 6.1.1.4'
F F 0.0171 0.0103 'International Tables Vol C Tables 4.2.6.8 and 6.1.1.4'
S S 0.1246 0.1234 'International Tables Vol C Tables 4.2.6.8 and 6.1.1.4'

loop_
_geom_angle_atom_site_label_1
_geom_angle_atom_site_label_2
_geom_angle_atom_site_label_3
_geom_angle_site_symmetry_1
_geom_angle_site_symmetry_3
_geom_angle
_geom_angle_publ_flag
O3 S O1 . . 120.54(18) ?
O3 S O2 . . 107.64(15) ?
O1 S O2 . . 103.21(15) ?
O3 S C5 . . 110.08(16) ?
O1 S C5 . . 110.68(16) ?
O2 S C5 . . 102.95(15) ?
C8 O2 S . . 117.9(2) ?
C2 C1 H1B . . 109.5 ?
C2 C1 H1C . . 109.5 ?
H1B C1 H1C . . 109.5 ?
C2 C1 H1D . . 109.5 ?
H1B C1 H1D . . 109.5 ?
H1C C1 H1D . . 109.5 ?
C3 C2 C7 . . 117.2(3) ?
C3 C2 C1 . . 121.7(4) ?
C7 C2 C1 . . 121.1(4) ?
C4 C3 C2 . . 122.1(3) ?
C4 C3 H3B . . 118.9 ?
C2 C3 H3B . . 118.9 ?
C3 C4 C5 . . 118.5(3) ?
C3 C4 H4A . . 120.7 ?
C5 C4 H4A . . 120.7 ?
C6 C5 C4 . . 120.4(3) ?
C6 C5 S . . 119.7(2) ?
C4 C5 S . . 119.9(3) ?
C7 C6 C5 . . 119.8(3) ?
C7 C6 H6A . . 120.1 ?
C5 C6 H6A . . 120.1 ?
C6 C7 C2 . . 121.9(3) ?
C6 C7 H7A . . 119.1 ?
C2 C7 H7A . . 119.1 ?
O2 C8 C9 . . 109.0(3) ?
O2 C8 H8A . . 109.9 ?
C9 C8 H8A . . 109.9 ?
O2 C8 H8B . . 109.9 ?
C9 C8 H8B . . 109.9 ?
H8A C8 H8B . . 108.3 ?
F2 C9 F3 . . 102.5(4) ?
F2 C9 F1 . . 108.7(4) ?
F3 C9 F1 . . 105.1(4) ?
F2 C9 C8 . . 116.1(4) ?
F3 C9 C8 . . 113.4(4) ?
F1 C9 C8 . . 110.4(4) ?

loop_
_geom_bond_atom_site_label_1
_geom_bond_atom_site_label_2
_geom_bond_site_symmetry_2
_geom_bond_distance
_geom_bond_publ_flag
S O3 . 1.410(3) ?
S O1 . 1.425(2) ?
S O2 . 1.585(3) ?
S C5 . 1.740(3) ?
O2 C8 . 1.432(4) ?
C1 C2 . 1.506(5) ?
C1 H1B . 0.9600 ?
C1 H1C . 0.9600 ?
C1 H1D . 0.9600 ?
C2 C3 . 1.387(5) ?
C2 C7 . 1.404(5) ?
C3 C4 . 1.379(5) ?
C3 H3B . 0.9300 ?
C4 C5 . 1.397(4) ?
C4 H4A . 0.9300 ?
C5 C6 . 1.385(4) ?
C6 C7 . 1.354(5) ?
C6 H6A . 0.9300 ?
C7 H7A . 0.9300 ?
C8 C9 . 1.437(6) ?
C8 H8A . 0.9700 ?
C8 H8B . 0.9700 ?
C9 F2 . 1.314(5) ?
C9 F3 . 1.325(5) ?
C9 F1 . 1.336(5) ?

loop_
_geom_hbond_atom_site_label_D
_geom_hbond_atom_site_label_H
_geom_hbond_atom_site_label_A
_geom_hbond_site_symmetry_A
_geom_hbond_distance_DH
_geom_hbond_distance_HA
_geom_hbond_distance_DA
_geom_hbond_angle_DHA
_geom_hbond_publ_flag
C4 H4A O3 . 0.9300 2.5900 2.938(4) 103.00 yes
C8 H8B O1 4_575 0.9700 2.5100 3.225(4) 131.00 yes

loop_
_geom_torsion_atom_site_label_1
_geom_torsion_atom_site_label_2
_geom_torsion_atom_site_label_3
_geom_torsion_atom_site_label_4
_geom_torsion_site_symmetry_1
_geom_torsion_site_symmetry_2
_geom_torsion_site_symmetry_3
_geom_torsion_site_symmetry_4
_geom_torsion
_geom_torsion_publ_flag
O3 S O2 C8 . . . . -44.3(3) ?
O1 S O2 C8 . . . . -172.8(3) ?
C5 S O2 C8 . . . . 72.0(3) ?
C7 C2 C3 C4 . . . . 2.8(6) ?
C1 C2 C3 C4 . . . . -176.9(4) ?
C2 C3 C4 C5 . . . . -1.1(6) ?
C3 C4 C5 C6 . . . . -1.2(5) ?
C3 C4 C5 S . . . . 176.9(3) ?
O3 S C5 C6 . . . . -168.1(3) ?
O1 S C5 C6 . . . . -32.3(3) ?
O2 S C5 C6 . . . . 77.4(3) ?
O3 S C5 C4 . . . . 13.8(3) ?
O1 S C5 C4 . . . . 149.6(3) ?
O2 S C5 C4 . . . . -100.7(3) ?
C4 C5 C6 C7 . . . . 1.7(5) ?
S C5 C6 C7 . . . . -176.5(3) ?
C5 C6 C7 C2 . . . . 0.2(6) ?
C3 C2 C7 C6 . . . . -2.4(6) ?
C1 C2 C7 C6 . . . . 177.4(4) ?
S O2 C8 C9 . . . . -178.5(3) ?
O2 C8 C9 F2 . . . . -57.8(5) ?
O2 C8 C9 F3 . . . . 60.4(5) ?
O2 C8 C9 F1 . . . . 178.0(3) ?

loop_
_cod_related_entry_id
_cod_related_entry_database
_cod_related_entry_code
1 ChemSpider 61259
